data_7039054
loop_
_publ_author_name
'Cox, Katrina'
'Kariuki, Benson M.'
'Smyth, Alexander'
'Newman, Paul D.'

_publ_section_title
;
 N2S2 and N4S4 precursors to PS2 macrocycles and cyclic amidinium salts.
;
_journal_issue 20
_journal_name_full 'Dalton transactions (Cambridge, England : 2003)'
_journal_page_first 8485
_journal_page_last 8493
_journal_paper_doi 10.1039/c6dt00806b
_journal_volume 45
_journal_year 2016
_chemical_absolute_configuration ad
_chemical_formula_moiety 'C50 H62 N4 S4, 2(P F6)'
_chemical_formula_sum 'C50 H62 F12 N4 P2 S4'
_chemical_formula_weight 1137.21
_chemical_name_systematic
;
 ?
;
_space_group_crystal_system triclinic
_space_group_IT_number 1
_space_group_name_Hall 'P 1'
_space_group_name_H-M_alt 'P 1'
_symmetry_space_group_name_Hall 'P 1'
_symmetry_space_group_name_H-M 'P 1'
_atom_sites_solution_hydrogens geom
_audit_creation_method SHELXL-2013
_audit_update_record
;
2016-04-12 deposited with the CCDC.
2016-04-18 downloaded from the CCDC.
;
_cell_angle_alpha 87.564(2)
_cell_angle_beta 82.717(2)
_cell_angle_gamma 73.014(2)
_cell_formula_units_Z 1
_cell_length_a 10.0461(4)
_cell_length_b 11.1268(4)
_cell_length_c 12.0608(4)
_cell_measurement_reflns_used 7379
_cell_measurement_temperature 150(2)
_cell_measurement_theta_max 28.691
_cell_measurement_theta_min 2.42
_cell_volume 1278.93(8)
_computing_cell_refinement DENZO/SCALEPACK
_computing_data_collection 'COLLECT,Nonius BV, 1997-2001'
_computing_data_reduction DENZO/SCALEPACK
_computing_molecular_graphics 'molecular graphics: ORTEP-3 for Windows (Farrugia, 2012)'
_computing_publication_material
;
WinGX (Farrugia, 2012) and CHEMDRAW Ultra (Cambridge Soft, 2001)
;
_computing_structure_refinement SHELXL-97
_computing_structure_solution SHELXS-97
_diffrn_ambient_temperature 150(2)
_diffrn_measured_fraction_theta_full 0.957
_diffrn_measured_fraction_theta_max 0.959
_diffrn_measurement_device_type 'Nonius Kappa CCD'
_diffrn_measurement_method 'CCD scans'
_diffrn_radiation_type MoK\a
_diffrn_radiation_wavelength 0.71073
_diffrn_reflns_av_R_equivalents 0.0115
_diffrn_reflns_av_unetI/netI 0.1238
_diffrn_reflns_Laue_measured_fraction_full 0.957
_diffrn_reflns_Laue_measured_fraction_max 0.959
_diffrn_reflns_limit_h_max 13
_diffrn_reflns_limit_h_min -13
_diffrn_reflns_limit_k_max 14
_diffrn_reflns_limit_k_min -14
_diffrn_reflns_limit_l_max 16
_diffrn_reflns_limit_l_min -16
_diffrn_reflns_number 9737
_diffrn_reflns_point_group_measured_fraction_full 0.923
_diffrn_reflns_point_group_measured_fraction_max 0.732
_diffrn_reflns_theta_full 12.500
_diffrn_reflns_theta_max 28.691
_diffrn_reflns_theta_min 2.420
_exptl_absorpt_coefficient_mu 0.333
_exptl_absorpt_correction_T_max 0.907
_exptl_absorpt_correction_T_min 0.878
_exptl_absorpt_correction_type empirical
_exptl_absorpt_process_details Denzo/Scalepack
_exptl_crystal_colour colourless
_exptl_crystal_density_diffrn 1.477
_exptl_crystal_description block
_exptl_crystal_F_000 592
_exptl_crystal_size_max 0.400
_exptl_crystal_size_mid 0.300
_exptl_crystal_size_min 0.300
_refine_diff_density_max 0.679
_refine_diff_density_min -0.588
_refine_diff_density_rms 0.113
_refine_ls_abs_structure_details
;
 Flack x determined using 1941 quotients [(I+)-(I-)]/[(I+)+(I-)]
 (Parsons and Flack (2004), Acta Cryst. A60, s61).
;
_refine_ls_abs_structure_Flack 0.12(6)
_refine_ls_extinction_coef 0.078(10)
_refine_ls_extinction_expression Fc^*^=kFc[1+0.001xFc^2^\l^3^/sin(2\q)]^-1/4^
_refine_ls_extinction_method SHELXL
_refine_ls_goodness_of_fit_ref 1.130
_refine_ls_hydrogen_treatment constr
_refine_ls_matrix_type full
_refine_ls_number_parameters 656
_refine_ls_number_reflns 9655
_refine_ls_number_restraints 3
_refine_ls_restrained_S_all 1.130
_refine_ls_R_factor_all 0.1279
_refine_ls_R_factor_gt 0.0905
_refine_ls_shift/su_max 0.000
_refine_ls_shift/su_mean 0.000
_refine_ls_structure_factor_coef Fsqd
_refine_ls_weighting_details 'w=1/[\s^2^(Fo^2^)+(0.1368P)^2^] where P=(Fo^2^+2Fc^2^)/3'
_refine_ls_weighting_scheme calc
_refine_ls_wR_factor_gt 0.2522
_refine_ls_wR_factor_ref 0.2723
_reflns_Friedel_coverage 0.526
_reflns_Friedel_fraction_full 0.889
_reflns_Friedel_fraction_max 0.505
_reflns_number_gt 5820
_reflns_number_total 9655
_reflns_threshold_expression 'I > 2\s(I)'
_cod_data_source_file c6dt00806b1.cif
_cod_data_source_block compound7
_cod_depositor_comments 'Adding full bibliography for 7039053--7039054.cif.'
_cod_database_code 7039054
_shelx_space_group_comment
;
The symmetry employed for this shelxl refinement is uniquely defined
by the following loop, which should always be used as a source of
symmetry information in preference to the above space-group names.
They are only intended as comments.
;
_shelx_estimated_absorpt_t_min 0.878
_shelx_estimated_absorpt_t_max 0.907
_shelxl_version_number 2013-4

loop_
_space_group_symop_operation_xyz
'x, y, z'

loop_
_atom_site_label
_atom_site_type_symbol
_atom_site_fract_x
_atom_site_fract_y
_atom_site_fract_z
_atom_site_U_iso_or_equiv
_atom_site_adp_type
_atom_site_occupancy
_atom_site_site_symmetry_order
_atom_site_calc_flag
_atom_site_refinement_flags_posn
_atom_site_refinement_flags_adp
C1 C -0.2149(13) 0.7140(10) 1.9024(10) 0.040(3) Uani 1 1 d . .
H1A H -0.2428 0.6434 1.8750 0.048 Uiso 1 1 calc R U
H1B H -0.1559 0.6812 1.9630 0.048 Uiso 1 1 calc R U
C2 C -0.1264(13) 0.7622(10) 1.8056(10) 0.038(3) Uani 1 1 d . .
C3 C 0.0182(13) 0.7300(10) 1.7992(10) 0.034(3) Uani 1 1 d . .
C4 C 0.0945(13) 0.7758(10) 1.7105(10) 0.038(3) Uani 1 1 d . .
H4 H 0.1939 0.7519 1.7047 0.046 Uiso 1 1 calc R U
C5 C 0.0270(14) 0.8540(11) 1.6331(10) 0.041(3) Uani 1 1 d . .
H5 H 0.0801 0.8859 1.5745 0.049 Uiso 1 1 calc R U
C6 C -0.1155(14) 0.8881(11) 1.6374(11) 0.042(3) Uani 1 1 d . .
H6 H -0.1609 0.9428 1.5822 0.051 Uiso 1 1 calc R U
C7 C -0.1931(14) 0.8426(11) 1.7222(11) 0.042(3) Uani 1 1 d . .
H7 H -0.2922 0.8655 1.7249 0.050 Uiso 1 1 calc R U
C8 C 0.0991(15) 0.4787(10) 1.8769(10) 0.043(3) Uani 1 1 d . .
H8A H 0.0848 0.4359 1.9491 0.052 Uiso 1 1 calc R U
H8B H 0.0161 0.4877 1.8374 0.052 Uiso 1 1 calc R U
C9 C 0.2312(13) 0.3965(10) 1.8058(10) 0.039(3) Uani 1 1 d . .
H9A H 0.2324 0.3071 1.8109 0.047 Uiso 1 1 calc R U
H9B H 0.3169 0.4041 1.8337 0.047 Uiso 1 1 calc R U
C10 C 0.3839(13) 0.3569(10) 1.5951(10) 0.038(3) Uani 1 1 d . .
C11 C 0.4222(14) 0.3865(11) 1.4809(11) 0.045(3) Uani 1 1 d . .
C12 C 0.5460(15) 0.3124(12) 1.4274(11) 0.051(4) Uani 1 1 d . .
H12 H 0.5714 0.3312 1.3515 0.061 Uiso 1 1 calc R U
C13 C 0.6372(16) 0.2104(13) 1.4777(13) 0.058(4) Uani 1 1 d . .
H13 H 0.7214 0.1605 1.4376 0.070 Uiso 1 1 calc R U
C14 C 0.5977(16) 0.1858(12) 1.5910(13) 0.055(4) Uani 1 1 d . .
H14 H 0.6577 0.1185 1.6283 0.066 Uiso 1 1 calc R U
C15 C 0.4745(14) 0.2565(11) 1.6488(12) 0.048(3) Uani 1 1 d . .
H15 H 0.4505 0.2377 1.7249 0.058 Uiso 1 1 calc R U
C16 C 0.3341(13) 0.4986(11) 1.4244(11) 0.040(3) Uani 1 1 d . .
H16A H 0.3145 0.5728 1.4730 0.048 Uiso 1 1 calc R U
H16B H 0.3880 0.5151 1.3538 0.048 Uiso 1 1 calc R U
C17 C 0.0814(13) 0.5629(9) 1.4382(9) 0.032(3) Uani 1 1 d . .
H17 H 0.0838 0.6304 1.4828 0.039 Uiso 1 1 calc R U
C18 C -0.0464(13) 0.4448(10) 1.3486(9) 0.044(3) Uani 1 1 d . .
C19 C -0.0048(14) 0.3224(9) 1.4196(9) 0.051(3) Uani 1 1 d . .
H19A H -0.0439 0.2582 1.3933 0.061 Uiso 1 1 calc R U
H19B H -0.0405 0.3398 1.4993 0.061 Uiso 1 1 calc R U
C20 C 0.1590(15) 0.2757(11) 1.4036(11) 0.054(3) Uani 1 1 d . .
H20A H 0.1971 0.2708 1.4760 0.065 Uiso 1 1 calc R U
H20B H 0.1938 0.1923 1.3675 0.065 Uiso 1 1 calc R U
C21 C 0.1979(13) 0.3773(9) 1.3274(8) 0.042(3) Uani 1 1 d . .
H21 H 0.2904 0.3426 1.2812 0.051 Uiso 1 1 calc R U
C22 C 0.0806(12) 0.4240(9) 1.2542(8) 0.041(2) Uani 1 1 d . .
C23 C -0.1864(17) 0.4737(15) 1.3121(14) 0.066(4) Uani 1 1 d . .
H23A H -0.2570 0.4849 1.3778 0.099 Uiso 1 1 calc R U
H23B H -0.1912 0.4044 1.2669 0.099 Uiso 1 1 calc R U
H23C H -0.2043 0.5512 1.2675 0.099 Uiso 1 1 calc R U
C24 C 0.0857(16) 0.5450(11) 1.1906(10) 0.057(4) Uani 1 1 d . .
H24A H 0.1754 0.5303 1.1428 0.086 Uiso 1 1 calc R U
H24B H 0.0763 0.6118 1.2440 0.086 Uiso 1 1 calc R U
H24C H 0.0087 0.5704 1.1441 0.086 Uiso 1 1 calc R U
C25 C 0.0868(15) 0.3183(11) 1.1737(10) 0.053(3) Uani 1 1 d . .
H25A H 0.0015 0.3406 1.1365 0.079 Uiso 1 1 calc R U
H25B H 0.0941 0.2398 1.2158 0.079 Uiso 1 1 calc R U
H25C H 0.1688 0.3072 1.1174 0.079 Uiso 1 1 calc R U
C26 C -0.1689(13) 0.6524(10) 1.4601(10) 0.041(3) Uani 1 1 d . .
H26A H -0.2234 0.6837 1.3966 0.050 Uiso 1 1 calc R U
H26B H -0.1425 0.7236 1.4881 0.050 Uiso 1 1 calc R U
C27 C -0.2591(13) 0.6101(11) 1.5497(9) 0.038(3) Uani 1 1 d . .
C28 C -0.4051(14) 0.6473(10) 1.5550(10) 0.040(3) Uani 1 1 d . .
C29 C -0.4839(14) 0.5994(11) 1.6421(10) 0.041(3) Uani 1 1 d . .
H29 H -0.5829 0.6212 1.6438 0.049 Uiso 1 1 calc R U
C30 C -0.4212(14) 0.5223(10) 1.7241(10) 0.040(3) Uani 1 1 d . .
H30 H -0.4763 0.4911 1.7816 0.048 Uiso 1 1 calc R U
C31 C -0.2765(15) 0.4900(10) 1.7225(10) 0.042(3) Uani 1 1 d . .
H31 H -0.2328 0.4389 1.7804 0.051 Uiso 1 1 calc R U
C32 C -0.1955(14) 0.5325(11) 1.6359(10) 0.041(3) Uani 1 1 d . .
H32 H -0.0965 0.5093 1.6348 0.049 Uiso 1 1 calc R U
C33 C -0.4870(14) 0.8948(10) 1.4787(10) 0.042(3) Uani 1 1 d . .
H33A H -0.4015 0.8870 1.5146 0.050 Uiso 1 1 calc R U
H33B H -0.4773 0.9383 1.4061 0.050 Uiso 1 1 calc R U
C34 C -0.6143(13) 0.9769(11) 1.5531(10) 0.042(3) Uani 1 1 d . .
H34A H -0.7020 0.9727 1.5263 0.050 Uiso 1 1 calc R U
H34B H -0.6127 1.0655 1.5490 0.050 Uiso 1 1 calc R U
C35 C -0.7647(13) 1.0176(10) 1.7723(10) 0.038(3) Uani 1 1 d . .
C36 C -0.8029(14) 0.9841(10) 1.8819(10) 0.038(3) Uani 1 1 d . .
C37 C -0.9238(13) 1.0567(11) 1.9418(12) 0.044(3) Uani 1 1 d . .
H37 H -0.9462 1.0362 2.0178 0.052 Uiso 1 1 calc R U
C38 C -1.0130(14) 1.1583(12) 1.8938(12) 0.050(4) Uani 1 1 d . .
H38 H -1.0982 1.2049 1.9350 0.060 Uiso 1 1 calc R U
C39 C -0.9774(16) 1.1910(12) 1.7866(13) 0.054(4) Uani 1 1 d . .
H39 H -1.0373 1.2622 1.7537 0.065 Uiso 1 1 calc R U
C40 C -0.8522(15) 1.1204(10) 1.7233(11) 0.044(3) Uani 1 1 d . .
H40 H -0.8286 1.1434 1.6482 0.052 Uiso 1 1 calc R U
C41 C -0.7186(14) 0.8653(11) 1.9365(10) 0.041(3) Uani 1 1 d . .
H41A H -0.7763 0.8467 2.0042 0.050 Uiso 1 1 calc R U
H41B H -0.6999 0.7944 1.8842 0.050 Uiso 1 1 calc R U
C42 C -0.4614(13) 0.8033(9) 1.9222(10) 0.036(3) Uani 1 1 d . .
H42 H -0.4589 0.7447 1.8663 0.044 Uiso 1 1 calc R U
C43 C -0.5858(12) 0.9455(10) 2.0707(9) 0.042(2) Uani 1 1 d . .
H43 H -0.6790 1.0082 2.0915 0.051 Uiso 1 1 calc R U
C44 C -0.5391(14) 0.8547(11) 2.1680(9) 0.046(3) Uani 1 1 d . .
H44A H -0.5783 0.8962 2.2408 0.055 Uiso 1 1 calc R U
H44B H -0.5711 0.7789 2.1643 0.055 Uiso 1 1 calc R U
C45 C -0.3780(12) 0.8191(9) 2.1538(9) 0.043(2) Uani 1 1 d . .
H45A H -0.3363 0.7272 2.1450 0.052 Uiso 1 1 calc R U
H45B H -0.3436 0.8470 2.2187 0.052 Uiso 1 1 calc R U
C46 C -0.3432(12) 0.8898(10) 2.0465(9) 0.044(3) Uani 1 1 d . .
C47 C -0.4700(12) 1.0069(8) 2.0458(8) 0.041(2) Uani 1 1 d . .
C48 C -0.2028(14) 0.9194(11) 2.0449(12) 0.048(3) Uani 1 1 d . .
H48A H -0.1285 0.8414 2.0549 0.071 Uiso 1 1 calc R U
H48B H -0.2097 0.9774 2.1056 0.071 Uiso 1 1 calc R U
H48C H -0.1809 0.9582 1.9731 0.071 Uiso 1 1 calc R U
C49 C -0.4788(15) 1.0955(11) 2.1440(11) 0.057(3) Uani 1 1 d . .
H49A H -0.5682 1.1620 2.1490 0.086 Uiso 1 1 calc R U
H49B H -0.4013 1.1332 2.1310 0.086 Uiso 1 1 calc R U
H49C H -0.4723 1.0473 2.2140 0.086 Uiso 1 1 calc R U
C50 C -0.4794(15) 1.0867(10) 1.9390(10) 0.051(3) Uani 1 1 d . .
H50A H -0.4848 1.0359 1.8762 0.077 Uiso 1 1 calc R U
H50B H -0.3960 1.1163 1.9237 0.077 Uiso 1 1 calc R U
H50C H -0.5634 1.1591 1.9487 0.077 Uiso 1 1 calc R U
N1 N -0.5843(11) 0.8716(8) 1.9684(8) 0.037(2) Uani 1 1 d . .
N2 N -0.3427(10) 0.8116(8) 1.9490(8) 0.031(2) Uani 1 1 d . .
N3 N 0.2002(10) 0.4839(8) 1.3992(8) 0.034(2) Uani 1 1 d . .
N4 N -0.0410(11) 0.5546(9) 1.4196(8) 0.040(2) Uani 1 1 d . .
F1 F -0.3352(9) 0.3317(7) 2.1283(7) 0.062(2) Uani 1 1 d . .
F2 F -0.5597(10) 0.4037(7) 2.0937(9) 0.084(3) Uani 1 1 d . .
F3 F -0.4611(12) 0.5304(7) 2.1732(7) 0.082(3) Uani 1 1 d . .
F4 F -0.5139(12) 0.5628(7) 1.9946(8) 0.080(3) Uani 1 1 d . .
F5 F -0.2907(12) 0.4935(9) 2.0285(9) 0.090(3) Uani 1 1 d . .
F6 F -0.3872(11) 0.3643(6) 1.9526(7) 0.072(3) Uani 1 1 d . .
F7 F 0.0786(12) 0.8685(7) 1.1888(7) 0.078(3) Uani 1 1 d . .
F8 F 0.1539(9) 1.0013(7) 1.2776(9) 0.072(3) Uani 1 1 d . .
F9 F 0.1173(11) 0.8236(7) 1.3633(7) 0.078(3) Uani 1 1 d . .
F10 F -0.0226(10) 1.0179(7) 1.4129(6) 0.070(3) Uani 1 1 d . .
F11 F -0.1053(11) 0.8863(10) 1.3212(10) 0.092(3) Uani 1 1 d . .
F12 F -0.0668(10) 1.0591(7) 1.2361(8) 0.068(2) Uani 1 1 d . .
P1 P -0.4257(4) 0.4474(3) 2.0629(3) 0.0499(9) Uani 1 1 d . .
P2 P 0.0263(4) 0.9414(3) 1.3001(3) 0.0449(8) Uani 1 1 d . .
S1 S 0.1136(3) 0.6358(2) 1.9035(2) 0.0427(8) Uani 1 1 d . .
S2 S 0.2260(3) 0.4497(3) 1.6643(2) 0.0418(8) Uani 1 1 d . .
S3 S -0.4967(3) 0.7401(3) 1.4530(3) 0.0433(8) Uani 1 1 d . .
S4 S -0.6093(3) 0.9214(3) 1.6963(2) 0.0400(7) Uani 1 1 d . .

loop_
_atom_site_aniso_label
_atom_site_aniso_U_11
_atom_site_aniso_U_22
_atom_site_aniso_U_33
_atom_site_aniso_U_23
_atom_site_aniso_U_13
_atom_site_aniso_U_12
C1 0.042(8) 0.042(6) 0.034(6) 0.005(5) 0.003(5) -0.013(6)
C2 0.038(8) 0.036(5) 0.039(7) 0.002(5) 0.005(6) -0.011(5)
C3 0.032(7) 0.033(5) 0.036(6) -0.003(5) -0.009(5) -0.008(5)
C4 0.030(7) 0.038(6) 0.046(7) -0.004(5) -0.001(5) -0.008(5)
C5 0.041(8) 0.048(6) 0.032(6) -0.007(5) 0.001(5) -0.013(6)
C6 0.041(8) 0.042(6) 0.040(7) 0.010(5) -0.009(5) -0.006(6)
C7 0.031(7) 0.049(7) 0.042(7) 0.005(6) -0.002(5) -0.006(6)
C8 0.060(9) 0.039(6) 0.035(6) 0.005(5) -0.001(6) -0.023(6)
C9 0.042(7) 0.031(5) 0.040(7) 0.012(5) -0.006(5) -0.006(5)
C10 0.040(7) 0.032(5) 0.041(7) -0.002(5) 0.000(5) -0.012(5)
C11 0.036(8) 0.042(6) 0.060(9) 0.003(6) 0.000(6) -0.020(6)
C12 0.051(9) 0.062(8) 0.037(6) -0.002(6) 0.002(6) -0.016(7)
C13 0.044(9) 0.051(7) 0.070(10) -0.008(7) 0.004(7) -0.003(7)
C14 0.047(9) 0.041(6) 0.073(10) -0.008(6) -0.010(7) -0.004(6)
C15 0.037(7) 0.043(6) 0.063(8) 0.003(6) -0.009(6) -0.009(6)
C16 0.030(7) 0.045(6) 0.043(6) 0.005(5) 0.006(5) -0.014(5)
C17 0.040(7) 0.032(5) 0.026(5) 0.001(4) 0.002(5) -0.015(5)
C18 0.049(7) 0.051(6) 0.038(6) -0.008(5) 0.002(5) -0.027(5)
C19 0.079(9) 0.037(5) 0.040(6) -0.006(4) 0.003(6) -0.025(6)
C20 0.076(10) 0.043(6) 0.049(7) 0.004(5) -0.017(6) -0.024(6)
C21 0.048(7) 0.039(5) 0.035(5) -0.006(4) -0.002(5) -0.006(5)
C22 0.048(6) 0.041(5) 0.033(5) 0.004(4) -0.005(5) -0.012(5)
C23 0.060(10) 0.072(9) 0.064(9) -0.017(7) 0.001(8) -0.015(8)
C24 0.085(11) 0.044(6) 0.035(6) 0.004(5) 0.009(7) -0.012(7)
C25 0.065(8) 0.055(7) 0.038(6) 0.002(5) -0.006(6) -0.018(6)
C26 0.041(8) 0.032(5) 0.045(7) 0.001(5) -0.005(6) -0.003(6)
C27 0.044(8) 0.046(6) 0.025(6) -0.008(5) -0.002(5) -0.014(6)
C28 0.049(9) 0.041(6) 0.032(6) -0.001(5) 0.000(5) -0.019(6)
C29 0.041(8) 0.044(6) 0.039(7) -0.010(5) 0.005(6) -0.018(6)
C30 0.046(8) 0.039(6) 0.037(7) 0.003(5) 0.006(6) -0.021(6)
C31 0.059(10) 0.033(5) 0.036(7) 0.001(5) -0.002(6) -0.019(6)
C32 0.031(7) 0.047(6) 0.040(7) -0.006(5) 0.006(5) -0.008(6)
C33 0.046(8) 0.041(6) 0.035(6) 0.000(5) 0.002(5) -0.011(6)
C34 0.037(7) 0.042(6) 0.046(7) 0.003(5) 0.000(5) -0.014(6)
C35 0.043(8) 0.034(6) 0.041(7) -0.003(5) -0.004(5) -0.014(5)
C36 0.037(8) 0.038(5) 0.039(7) -0.012(5) -0.002(5) -0.009(5)
C37 0.032(7) 0.047(7) 0.056(8) -0.015(6) 0.001(6) -0.020(6)
C38 0.032(7) 0.051(7) 0.058(8) -0.011(6) 0.012(6) -0.005(6)
C39 0.051(9) 0.041(6) 0.064(9) -0.001(6) -0.009(7) -0.002(6)
C40 0.051(8) 0.030(5) 0.046(7) 0.004(5) -0.008(6) -0.007(5)
C41 0.043(8) 0.052(6) 0.031(6) 0.004(5) -0.008(5) -0.017(6)
C42 0.037(7) 0.029(5) 0.036(6) 0.011(5) 0.005(5) -0.005(5)
C43 0.042(6) 0.040(5) 0.039(6) -0.009(4) 0.000(5) -0.003(5)
C44 0.066(8) 0.044(6) 0.029(5) 0.002(4) 0.001(5) -0.019(6)
C45 0.042(6) 0.039(5) 0.047(6) 0.001(4) -0.007(5) -0.008(5)
C46 0.044(7) 0.044(6) 0.045(6) -0.011(5) -0.003(5) -0.016(5)
C47 0.055(7) 0.029(4) 0.037(5) -0.003(4) -0.009(5) -0.009(5)
C48 0.051(8) 0.044(6) 0.059(8) -0.004(5) -0.009(6) -0.030(6)
C49 0.073(9) 0.045(6) 0.053(7) -0.020(5) -0.001(7) -0.014(6)
C50 0.086(10) 0.035(5) 0.041(6) 0.017(4) -0.016(6) -0.029(6)
N1 0.042(6) 0.037(5) 0.029(5) -0.003(4) 0.001(4) -0.008(4)
N2 0.033(6) 0.031(4) 0.028(5) 0.000(3) 0.001(4) -0.007(4)
N3 0.036(6) 0.030(4) 0.036(5) -0.002(3) -0.006(4) -0.009(4)
N4 0.040(6) 0.044(5) 0.038(5) -0.003(4) -0.007(5) -0.015(5)
F1 0.078(6) 0.049(4) 0.062(5) 0.017(3) -0.011(4) -0.027(4)
F2 0.065(6) 0.058(4) 0.120(8) 0.019(5) 0.014(5) -0.017(4)
F3 0.138(9) 0.053(4) 0.051(5) -0.011(4) 0.009(5) -0.029(5)
F4 0.127(9) 0.040(4) 0.066(6) 0.011(4) -0.028(5) -0.008(5)
F5 0.108(8) 0.081(6) 0.102(8) 0.008(6) 0.005(6) -0.070(6)
F6 0.124(8) 0.041(4) 0.054(5) -0.007(3) -0.014(5) -0.026(4)
F7 0.134(9) 0.056(4) 0.038(4) -0.005(3) -0.003(5) -0.022(5)
F8 0.045(4) 0.061(4) 0.111(7) -0.008(4) 0.005(4) -0.021(4)
F9 0.114(8) 0.042(4) 0.056(5) 0.006(4) -0.007(5) 0.010(5)
F10 0.082(6) 0.062(5) 0.046(5) 0.004(4) 0.005(4) 0.003(4)
F11 0.092(8) 0.097(6) 0.103(8) 0.020(6) 0.000(6) -0.059(6)
F12 0.074(6) 0.056(4) 0.069(6) 0.014(4) -0.015(4) -0.009(4)
P1 0.077(3) 0.0366(14) 0.0393(17) 0.0051(13) -0.0018(16) -0.0246(16)
P2 0.053(2) 0.0395(15) 0.0416(17) 0.0030(13) 0.0030(15) -0.0167(14)
S1 0.045(2) 0.0423(15) 0.0392(17) -0.0017(13) -0.0080(14) -0.0090(14)
S2 0.0400(19) 0.0445(15) 0.0358(15) 0.0017(12) -0.0007(13) -0.0063(13)
S3 0.044(2) 0.0426(15) 0.0436(17) 0.0003(13) -0.0127(14) -0.0095(14)
S4 0.0382(18) 0.0398(14) 0.0371(15) 0.0040(12) -0.0028(13) -0.0052(13)

loop_
_atom_type_symbol
_atom_type_description
_atom_type_scat_dispersion_real
_atom_type_scat_dispersion_imag
_atom_type_scat_source
C C 0.0033 0.0016 'International Tables Vol C Tables 4.2.6.8 and 6.1.1.4'
H H 0.0000 0.0000 'International Tables Vol C Tables 4.2.6.8 and 6.1.1.4'
N N 0.0061 0.0033 'International Tables Vol C Tables 4.2.6.8 and 6.1.1.4'
F F 0.0171 0.0103 'International Tables Vol C Tables 4.2.6.8 and 6.1.1.4'
P P 0.1023 0.0942 'International Tables Vol C Tables 4.2.6.8 and 6.1.1.4'
S S 0.1246 0.1234 'International Tables Vol C Tables 4.2.6.8 and 6.1.1.4'

loop_
_geom_angle_atom_site_label_1
_geom_angle_atom_site_label_2
_geom_angle_atom_site_label_3
_geom_angle
N2 C1 C2 113.7(9)
C3 C2 C7 118.4(10)
C3 C2 C1 121.3(11)
C7 C2 C1 120.2(11)
C2 C3 C4 119.6(11)
C2 C3 S1 122.5(8)
C4 C3 S1 117.8(9)
C5 C4 C3 120.3(11)
C4 C5 C6 121.4(11)
C5 C6 C7 119.6(11)
C6 C7 C2 120.6(11)
C9 C8 S1 112.3(8)
C8 C9 S2 108.1(8)
C15 C10 C11 119.7(11)
C15 C10 S2 122.1(9)
C11 C10 S2 118.2(9)
C12 C11 C10 117.6(12)
C12 C11 C16 121.3(11)
C10 C11 C16 120.9(11)
C11 C12 C13 124.1(12)
C12 C13 C14 116.7(12)
C15 C14 C13 121.8(14)
C14 C15 C10 120.1(13)
N3 C16 C11 113.7(9)
N3 C17 N4 123.8(11)
C23 C18 N4 108.7(10)
C23 C18 C19 114.4(11)
N4 C18 C19 107.9(9)
C23 C18 C22 116.7(11)
N4 C18 C22 106.2(9)
C19 C18 C22 102.5(9)
C18 C19 C20 106.1(9)
C21 C20 C19 102.7(9)
N3 C21 C22 108.8(8)
N3 C21 C20 108.5(9)
C22 C21 C20 105.9(10)
C21 C22 C24 112.8(10)
C21 C22 C25 108.7(9)
C24 C22 C25 111.3(9)
C21 C22 C18 98.1(8)
C24 C22 C18 113.0(8)
C25 C22 C18 112.3(9)
N4 C26 C27 114.0(9)
C28 C27 C32 118.8(10)
C28 C27 C26 122.5(11)
C32 C27 C26 118.7(11)
C27 C28 C29 119.0(12)
C27 C28 S3 123.5(8)
C29 C28 S3 117.3(11)
C30 C29 C28 121.7(13)
C29 C30 C31 119.6(10)
C30 C31 C32 120.0(11)
C31 C32 C27 120.7(12)
C34 C33 S3 114.5(8)
C33 C34 S4 109.6(8)
C40 C35 C36 119.4(11)
C40 C35 S4 121.6(9)
C36 C35 S4 118.9(9)
C37 C36 C35 119.8(12)
C37 C36 C41 118.3(11)
C35 C36 C41 121.8(10)
C38 C37 C36 121.5(12)
C39 C38 C37 119.1(11)
C38 C39 C40 121.0(13)
C35 C40 C39 119.2(12)
N1 C41 C36 114.7(10)
N2 C42 N1 123.4(12)
C47 C43 N1 106.8(8)
C47 C43 C44 103.6(9)
N1 C43 C44 109.8(8)
C45 C44 C43 105.8(8)
C44 C45 C46 103.4(9)
N2 C46 C47 107.3(9)
N2 C46 C48 111.5(9)
C47 C46 C48 113.8(9)
N2 C46 C45 107.9(8)
C47 C46 C45 103.9(8)
C48 C46 C45 111.9(10)
C43 C47 C50 113.9(10)
C43 C47 C46 99.2(8)
C50 C47 C46 116.8(10)
C43 C47 C49 108.3(9)
C50 C47 C49 107.2(9)
C46 C47 C49 111.2(10)
C42 N1 C41 123.8(11)
C42 N1 C43 116.9(11)
C41 N1 C43 118.7(9)
C42 N2 C1 116.3(10)
C42 N2 C46 119.4(9)
C1 N2 C46 121.9(10)
C17 N3 C16 120.8(10)
C17 N3 C21 118.7(10)
C16 N3 C21 120.5(9)
C17 N4 C26 120.2(10)
C17 N4 C18 118.6(10)
C26 N4 C18 121.2(10)
F2 P1 F1 91.3(5)
F2 P1 F5 178.4(7)
F1 P1 F5 90.0(6)
F2 P1 F6 89.9(6)
F1 P1 F6 89.3(5)
F5 P1 F6 89.3(5)
F2 P1 F4 89.6(6)
F1 P1 F4 178.6(6)
F5 P1 F4 89.1(6)
F6 P1 F4 89.6(5)
F2 P1 F3 91.1(6)
F1 P1 F3 90.2(5)
F5 P1 F3 89.7(6)
F6 P1 F3 178.9(7)
F4 P1 F3 90.9(5)
F7 P2 F10 177.9(6)
F7 P2 F9 89.0(5)
F10 P2 F9 91.2(5)
F7 P2 F8 89.3(5)
F10 P2 F8 88.7(5)
F9 P2 F8 92.1(6)
F7 P2 F11 91.2(6)
F10 P2 F11 90.9(6)
F9 P2 F11 90.1(6)
F8 P2 F11 177.8(6)
F7 P2 F12 90.8(5)
F10 P2 F12 89.1(5)
F9 P2 F12 179.2(6)
F8 P2 F12 88.6(5)
F11 P2 F12 89.2(6)
C3 S1 C8 102.3(6)
C10 S2 C9 103.6(6)
C28 S3 C33 103.7(6)
C35 S4 C34 105.5(6)

loop_
_geom_bond_atom_site_label_1
_geom_bond_atom_site_label_2
_geom_bond_distance
C1 N2 1.483(14)
C1 C2 1.550(15)
C2 C3 1.384(17)
C2 C7 1.416(17)
C3 C4 1.402(15)
C3 S1 1.791(12)
C4 C5 1.355(17)
C5 C6 1.364(18)
C6 C7 1.376(17)
C8 C9 1.549(16)
C8 S1 1.841(12)
C9 S2 1.785(11)
C10 C15 1.410(18)
C10 C11 1.434(18)
C10 S2 1.749(12)
C11 C12 1.373(17)
C11 C16 1.496(18)
C12 C13 1.40(2)
C13 C14 1.41(2)
C14 C15 1.377(18)
C16 N3 1.471(17)
C17 N3 1.304(14)
C17 N4 1.307(16)
C18 C23 1.47(2)
C18 N4 1.539(15)
C18 C19 1.556(15)
C18 C22 1.568(15)
C19 C20 1.563(18)
C20 C21 1.534(15)
C21 N3 1.504(14)
C21 C22 1.519(16)
C22 C24 1.532(14)
C22 C25 1.539(16)
C26 N4 1.464(15)
C26 C27 1.472(16)
C27 C28 1.396(18)
C27 C32 1.416(18)
C28 C29 1.415(16)
C28 S3 1.747(14)
C29 C30 1.371(18)
C30 C31 1.389(19)
C31 C32 1.395(16)
C33 C34 1.540(16)
C33 S3 1.794(12)
C34 S4 1.811(12)
C35 C40 1.385(18)
C35 C36 1.396(17)
C35 S4 1.780(12)
C36 C37 1.380(16)
C36 C41 1.520(17)
C37 C38 1.379(19)
C38 C39 1.360(19)
C39 C40 1.419(18)
C41 N1 1.471(17)
C42 N2 1.304(16)
C42 N1 1.314(14)
C43 C47 1.506(16)
C43 N1 1.508(14)
C43 C44 1.542(15)
C44 C45 1.538(16)
C45 C46 1.541(15)
C46 N2 1.491(15)
C46 C47 1.534(15)
C46 C48 1.537(17)
C47 C50 1.531(14)
C47 C49 1.551(15)
F1 P1 1.587(9)
F2 P1 1.558(10)
F3 P1 1.594(9)
F4 P1 1.594(10)
F5 P1 1.587(10)
F6 P1 1.593(9)
F7 P2 1.549(9)
F8 P2 1.600(9)
F9 P2 1.589(9)
F10 P2 1.582(9)
F11 P2 1.601(10)
F12 P2 1.602(9)
